data_7052191
loop_
_publ_author_name
'Sa\~nudo, E. Carolina'
'Ribas, Joan'
'Winpenny, Richard E. P.'

_publ_section_title
;
 Solid state synthesis of [V5O2(Me3CCO2)9Cl2]
;
_journal_issue 8
_journal_name_full 'New Journal of Chemistry'
_journal_page_first 1421
_journal_paper_doi 10.1039/b704191h
_journal_volume 31
_journal_year 2007
_chemical_formula_sum 'C45 H81 Cl2 O20 V5'
_chemical_formula_weight 1267.70
_chemical_name_systematic
;
?
;
_space_group_IT_number 2
_symmetry_cell_setting triclinic
_symmetry_space_group_name_Hall '-P 1'
_symmetry_space_group_name_H-M 'P -1'
_atom_sites_solution_hydrogens geom
_atom_sites_solution_primary direct
_atom_sites_solution_secondary difmap
_audit_creation_method SHELXL-97
_cell_angle_alpha 65.42(2)
_cell_angle_beta 86.24(2)
_cell_angle_gamma 84.80(1)
_cell_formula_units_Z 2
_cell_length_a 14.294(1)
_cell_length_b 14.848(1)
_cell_length_c 16.671(7)
_cell_measurement_reflns_used 8131
_cell_measurement_temperature 150(2)
_cell_measurement_theta_max 26.98
_cell_measurement_theta_min 2.36
_cell_volume 3202.8(15)
_computing_cell_refinement 'Bruker SAINT'
_computing_data_collection 'Bruker APEX2'
_computing_data_reduction 'Bruker SAINT'
_computing_molecular_graphics 'Bruker SHELXTL'
_computing_publication_material 'Bruker SHELXTL and local programs'
_computing_structure_refinement 'Bruker SHELXTL'
_computing_structure_solution 'Bruker SHELXTL'
_diffrn_ambient_temperature 150(2)
_diffrn_measured_fraction_theta_full 0.977
_diffrn_measured_fraction_theta_max 0.977
_diffrn_measurement_device_type 'Bruker APEXII CCD diffractometer'
_diffrn_measurement_method '\w rotation with narrow frames'
_diffrn_radiation_monochromator 'silicon 111'
_diffrn_radiation_source 'Daresbury SRS station 9.8'
_diffrn_radiation_type synchrotron
_diffrn_radiation_wavelength 0.6933
_diffrn_reflns_av_R_equivalents 0.0330
_diffrn_reflns_av_sigmaI/netI 0.0528
_diffrn_reflns_limit_h_max 20
_diffrn_reflns_limit_h_min -20
_diffrn_reflns_limit_k_max 21
_diffrn_reflns_limit_k_min -21
_diffrn_reflns_limit_l_max 23
_diffrn_reflns_limit_l_min -23
_diffrn_reflns_number 38125
_diffrn_reflns_theta_full 29.70
_diffrn_reflns_theta_max 29.70
_diffrn_reflns_theta_min 1.40
_diffrn_standards_number 0
_exptl_absorpt_coefficient_mu 0.848
_exptl_absorpt_correction_T_max 0.91
_exptl_absorpt_correction_T_min 0.84
_exptl_absorpt_correction_type multi-scan
_exptl_crystal_colour orange
_exptl_crystal_density_diffrn 1.315
_exptl_crystal_density_method 'not measured'
_exptl_crystal_description block
_exptl_crystal_F_000 1320
_exptl_crystal_size_max 0.125
_exptl_crystal_size_mid 0.07
_exptl_crystal_size_min 0.05
_refine_diff_density_max 0.642
_refine_diff_density_min -0.446
_refine_diff_density_rms 0.063
_refine_ls_extinction_method none
_refine_ls_goodness_of_fit_ref 1.041
_refine_ls_hydrogen_treatment constr
_refine_ls_matrix_type full
_refine_ls_number_parameters 707
_refine_ls_number_reflns 19153
_refine_ls_number_restraints 0
_refine_ls_restrained_S_all 1.041
_refine_ls_R_factor_all 0.0750
_refine_ls_R_factor_gt 0.0478
_refine_ls_shift/su_max 0.009
_refine_ls_shift/su_mean 0.000
_refine_ls_structure_factor_coef Fsqd
_refine_ls_weighting_details 'calc w=1/[\s^2^(Fo^2^)+(0.0608P)^2^+0.4162P] where P=(Fo^2^+2Fc^2^)/3'
_refine_ls_weighting_scheme calc
_refine_ls_wR_factor_gt 0.1195
_refine_ls_wR_factor_ref 0.1349
_reflns_number_gt 13110
_reflns_number_total 19153
_reflns_threshold_expression I>2\s(I)
_cod_data_source_file b704191h.txt
_cod_data_source_block cs2143
_cod_depositor_comments
;
The following automatic conversions were performed:
'_symmetry_cell_setting' value 'Triclinic' changed to 'triclinic'
according to '/home/saulius/struct/CIF-dictionaries/cif_core.dic'
dictionary named 'cif_core.dic' version 2.4.1 from 2010-06-29.

Automatic conversion script
Id: cif_fix_enum 1527 2010-12-29 10:47:43Z saulius 
;
_cod_original_cell_volume 3202.8(14)
_cod_original_sg_symbol_H-M P-1
_cod_database_code 7052191

loop_
_symmetry_equiv_pos_as_xyz
'x, y, z'
'-x, -y, -z'

loop_
_atom_site_label
_atom_site_type_symbol
_atom_site_fract_x
_atom_site_fract_y
_atom_site_fract_z
_atom_site_U_iso_or_equiv
_atom_site_adp_type
_atom_site_occupancy
_atom_site_symmetry_multiplicity
_atom_site_calc_flag
_atom_site_refinement_flags
_atom_site_disorder_assembly
_atom_site_disorder_group
V1 V 0.24585(3) 0.31282(3) 0.11879(2) 0.03331(9) Uani 1 1 d . . .
V2 V 0.37842(3) 0.19803(3) 0.24547(2) 0.02977(9) Uani 1 1 d . . .
V3 V 0.26066(3) 0.39368(3) 0.28908(2) 0.03270(9) Uani 1 1 d . . .
V4 V 0.27192(3) 0.06101(3) 0.14986(3) 0.03750(10) Uani 1 1 d . . .
V5 V 0.16375(3) 0.18638(3) 0.27868(3) 0.03425(9) Uani 1 1 d . . .
O1 O 0.26594(11) 0.16334(11) 0.19539(10) 0.0321(3) Uani 1 1 d . . .
O2 O 0.26215(10) 0.28855(11) 0.24777(9) 0.0297(3) Uani 1 1 d . . .
O3 O 0.25576(14) 0.14678(13) 0.02215(11) 0.0468(4) Uani 1 1 d . . .
O4 O 0.22563(13) 0.30117(12) 0.01018(11) 0.0441(4) Uani 1 1 d . . .
O5 O 0.23834(14) 0.45457(12) 0.07604(11) 0.0441(4) Uani 1 1 d . . .
O6 O 0.21877(12) 0.51022(12) 0.18054(11) 0.0405(4) Uani 1 1 d . . .
O7 O 0.39515(12) 0.42090(12) 0.24989(11) 0.0385(4) Uani 1 1 d . . .
O8 O 0.46249(11) 0.27026(11) 0.28034(10) 0.0353(3) Uani 1 1 d . . .
O9 O 0.46478(12) 0.09942(12) 0.22854(11) 0.0395(4) Uani 1 1 d . . .
O10 O 0.41243(13) 0.06234(13) 0.12487(12) 0.0445(4) Uani 1 1 d . . .
O11 O 0.13154(14) 0.05091(13) 0.16273(13) 0.0492(4) Uani 1 1 d . . .
O12 O 0.08634(13) 0.08700(13) 0.27597(12) 0.0474(4) Uani 1 1 d . . .
O13 O 0.08646(12) 0.23655(13) 0.35340(11) 0.0448(4) Uani 1 1 d . . .
O14 O 0.12486(12) 0.38748(13) 0.32713(12) 0.0455(4) Uani 1 1 d . . .
O15 O 0.21502(12) 0.08095(13) 0.38836(11) 0.0416(4) Uani 1 1 d . . .
O16 O 0.36810(11) 0.09976(12) 0.37015(10) 0.0357(3) Uani 1 1 d . . .
O17 O 0.27887(14) 0.46190(12) 0.37134(11) 0.0447(4) Uani 1 1 d . . .
O18 O 0.29609(14) 0.30173(12) 0.41580(11) 0.0435(4) Uani 1 1 d . . .
O19 O 0.28128(15) -0.07332(13) 0.14346(13) 0.0547(5) Uani 1 1 d . . .
O20 O 0.29316(14) -0.06064(12) 0.26733(12) 0.0478(4) Uani 1 1 d . . .
Cl1 Cl 0.08110(4) 0.30874(5) 0.15165(4) 0.04595(15) Uani 1 1 d . . .
Cl2 Cl 0.41150(4) 0.31095(5) 0.09187(4) 0.04094(13) Uani 1 1 d . . .
C1 C 0.23748(17) 0.23807(18) -0.02264(15) 0.0367(5) Uani 1 1 d . . .
C2 C 0.23365(18) 0.27463(19) -0.12247(15) 0.0393(5) Uani 1 1 d . . .
C3 C 0.3353(2) 0.2696(2) -0.1557(2) 0.0532(7) Uani 1 1 d . . .
H3A H 0.3712 0.3113 -0.1402 0.080 Uiso 1 1 calc R . .
H3B H 0.3369 0.2921 -0.2187 0.080 Uiso 1 1 calc R . .
H3C H 0.3617 0.2024 -0.1292 0.080 Uiso 1 1 calc R . .
C4 C 0.1909(2) 0.3812(2) -0.16442(17) 0.0483(6) Uani 1 1 d . . .
H4A H 0.1268 0.3836 -0.1440 0.073 Uiso 1 1 calc R . .
H4B H 0.1932 0.4040 -0.2275 0.073 Uiso 1 1 calc R . .
H4C H 0.2259 0.4230 -0.1482 0.073 Uiso 1 1 calc R . .
C5 C 0.1762(2) 0.2054(2) -0.14305(19) 0.0607(8) Uani 1 1 d . . .
H5A H 0.2048 0.1389 -0.1170 0.091 Uiso 1 1 calc R . .
H5B H 0.1745 0.2269 -0.2058 0.091 Uiso 1 1 calc R . .
H5C H 0.1134 0.2068 -0.1193 0.091 Uiso 1 1 calc R . .
C6 C 0.21078(16) 0.52099(17) 0.10259(15) 0.0353(5) Uani 1 1 d . . .
C7 C 0.1659(2) 0.6176(2) 0.03718(17) 0.0476(6) Uani 1 1 d . . .
C8 C 0.1735(4) 0.6225(4) -0.0549(2) 0.144(3) Uani 1 1 d . . .
H8A H 0.2386 0.6194 -0.0726 0.216 Uiso 1 1 calc R . .
H8B H 0.1428 0.6836 -0.0947 0.216 Uiso 1 1 calc R . .
H8C H 0.1442 0.5675 -0.0563 0.216 Uiso 1 1 calc R . .
C9 C 0.2116(5) 0.7014(3) 0.0416(4) 0.188(4) Uani 1 1 d . . .
H9A H 0.1999 0.7012 0.0990 0.282 Uiso 1 1 calc R . .
H9B H 0.1863 0.7630 -0.0024 0.282 Uiso 1 1 calc R . .
H9C H 0.2781 0.6940 0.0311 0.282 Uiso 1 1 calc R . .
C10 C 0.0654(3) 0.6236(4) 0.0650(3) 0.127(2) Uani 1 1 d . . .
H10A H 0.0354 0.5682 0.0651 0.190 Uiso 1 1 calc R . .
H10B H 0.0347 0.6843 0.0245 0.190 Uiso 1 1 calc R . .
H10C H 0.0611 0.6220 0.1232 0.190 Uiso 1 1 calc R . .
C11 C 0.46643(17) 0.36336(17) 0.25678(14) 0.0348(5) Uani 1 1 d . . .
C12 C 0.56191(18) 0.40739(19) 0.23661(17) 0.0423(6) Uani 1 1 d . . .
C13 C 0.5741(3) 0.4541(3) 0.3012(2) 0.0742(10) Uani 1 1 d . . .
H13A H 0.5221 0.5014 0.2970 0.111 Uiso 1 1 calc R . .
H13B H 0.6316 0.4869 0.2869 0.111 Uiso 1 1 calc R . .
H13C H 0.5760 0.4032 0.3602 0.111 Uiso 1 1 calc R . .
C14 C 0.5609(2) 0.4878(2) 0.14200(19) 0.0565(7) Uani 1 1 d . . .
H14A H 0.5519 0.4582 0.1019 0.085 Uiso 1 1 calc R . .
H14B H 0.6196 0.5184 0.1279 0.085 Uiso 1 1 calc R . .
H14C H 0.5104 0.5370 0.1370 0.085 Uiso 1 1 calc R . .
C15 C 0.6407(2) 0.3290(2) 0.2453(2) 0.0649(9) Uani 1 1 d . . .
H15A H 0.6406 0.2788 0.3046 0.097 Uiso 1 1 calc R . .
H15B H 0.6998 0.3591 0.2316 0.097 Uiso 1 1 calc R . .
H15C H 0.6317 0.2996 0.2051 0.097 Uiso 1 1 calc R . .
C16 C 0.47811(18) 0.07157(18) 0.16553(17) 0.0404(5) Uani 1 1 d . . .
C17 C 0.5792(2) 0.0453(2) 0.1454(2) 0.0559(7) Uani 1 1 d . . .
C18 C 0.6405(2) 0.1237(3) 0.1448(3) 0.0887(12) Uani 1 1 d . . .
H18A H 0.7048 0.1065 0.1335 0.133 Uiso 1 1 calc R . .
H18B H 0.6346 0.1274 0.2011 0.133 Uiso 1 1 calc R . .
H18C H 0.6207 0.1869 0.0994 0.133 Uiso 1 1 calc R . .
C19 C 0.5875(3) 0.0309(4) 0.0607(2) 0.1001(16) Uani 1 1 d . . .
H19A H 0.5676 0.0917 0.0126 0.150 Uiso 1 1 calc R . .
H19B H 0.5485 -0.0205 0.0654 0.150 Uiso 1 1 calc R . .
H19C H 0.6517 0.0123 0.0503 0.150 Uiso 1 1 calc R . .
C20 C 0.6094(3) -0.0536(3) 0.2243(2) 0.0751(11) Uani 1 1 d . . .
H20A H 0.5727 -0.1054 0.2260 0.113 Uiso 1 1 calc R . .
H20B H 0.5993 -0.0454 0.2784 0.113 Uiso 1 1 calc R . .
H20C H 0.6748 -0.0709 0.2171 0.113 Uiso 1 1 calc R . .
C21 C 0.07168(19) 0.05591(18) 0.21819(19) 0.0448(6) Uani 1 1 d . . .
C22 C -0.0253(2) 0.0193(2) 0.2194(2) 0.0609(8) Uani 1 1 d . . .
C23 C -0.0506(3) 0.0399(4) 0.1273(3) 0.1083(16) Uani 1 1 d . . .
H23A H -0.0039 0.0073 0.1025 0.162 Uiso 1 1 calc R . .
H23B H -0.0533 0.1102 0.0919 0.162 Uiso 1 1 calc R . .
H23C H -0.1107 0.0154 0.1284 0.162 Uiso 1 1 calc R . .
C24 C -0.0196(4) -0.0884(3) 0.2750(5) 0.204(4) Uani 1 1 d . . .
H24A H -0.0080 -0.1000 0.3347 0.306 Uiso 1 1 calc R . .
H24B H 0.0308 -0.1203 0.2531 0.306 Uiso 1 1 calc R . .
H24C H -0.0778 -0.1150 0.2732 0.306 Uiso 1 1 calc R . .
C25 C -0.0994(3) 0.0781(6) 0.2524(4) 0.157(3) Uani 1 1 d . . .
H25A H -0.1610 0.0661 0.2410 0.235 Uiso 1 1 calc R . .
H25B H -0.0902 0.1477 0.2222 0.235 Uiso 1 1 calc R . .
H25C H -0.0936 0.0575 0.3147 0.235 Uiso 1 1 calc R . .
C26 C 0.06897(18) 0.3214(2) 0.35427(16) 0.0428(6) Uani 1 1 d . . .
C27 C -0.0274(2) 0.3419(2) 0.3914(2) 0.0596(8) Uani 1 1 d . . .
C28 C -0.1013(2) 0.3380(3) 0.3305(3) 0.0868(12) Uani 1 1 d . . .
H28A H -0.0982 0.2726 0.3316 0.130 Uiso 1 1 calc R . .
H28B H -0.0893 0.3856 0.2714 0.130 Uiso 1 1 calc R . .
H28C H -0.1628 0.3531 0.3506 0.130 Uiso 1 1 calc R . .
C29 C -0.0410(3) 0.2601(3) 0.4825(2) 0.0915(13) Uani 1 1 d . . .
H29A H -0.0298 0.1968 0.4797 0.137 Uiso 1 1 calc R . .
H29B H -0.1042 0.2665 0.5038 0.137 Uiso 1 1 calc R . .
H29C H 0.0023 0.2652 0.5218 0.137 Uiso 1 1 calc R . .
C30 C -0.0346(3) 0.4442(3) 0.3924(4) 0.1087(17) Uani 1 1 d . . .
H30A H -0.0976 0.4592 0.4093 0.163 Uiso 1 1 calc R . .
H30B H -0.0192 0.4929 0.3346 0.163 Uiso 1 1 calc R . .
H30C H 0.0083 0.4451 0.4339 0.163 Uiso 1 1 calc R . .
C31 C 0.29845(17) 0.05569(17) 0.41323(15) 0.0360(5) Uani 1 1 d . . .
C32 C 0.31466(19) -0.0326(2) 0.50162(17) 0.0473(6) Uani 1 1 d . . .
C33 C 0.4051(2) -0.0931(2) 0.4946(2) 0.0667(9) Uani 1 1 d . . .
H33A H 0.4574 -0.0524 0.4810 0.100 Uiso 1 1 calc R . .
H33B H 0.3997 -0.1152 0.4486 0.100 Uiso 1 1 calc R . .
H33C H 0.4149 -0.1496 0.5497 0.100 Uiso 1 1 calc R . .
C34 C 0.2313(2) -0.0977(2) 0.5265(2) 0.0729(10) Uani 1 1 d . . .
H34A H 0.2411 -0.1519 0.5831 0.109 Uiso 1 1 calc R . .
H34B H 0.2258 -0.1233 0.4829 0.109 Uiso 1 1 calc R . .
H34C H 0.1748 -0.0588 0.5292 0.109 Uiso 1 1 calc R . .
C35 C 0.3243(3) 0.0088(3) 0.5688(2) 0.0774(11) Uani 1 1 d . . .
H35A H 0.3769 0.0494 0.5524 0.116 Uiso 1 1 calc R . .
H35B H 0.3342 -0.0448 0.6257 0.116 Uiso 1 1 calc R . .
H35C H 0.2680 0.0481 0.5713 0.116 Uiso 1 1 calc R . .
C36 C 0.29596(19) 0.37651(19) 0.43359(16) 0.0427(6) Uani 1 1 d . A .
C37 C 0.3158(3) 0.3650(2) 0.52534(18) 0.0613(8) Uani 1 1 d . . .
C38 C 0.2295(6) 0.3047(7) 0.5854(4) 0.122(4) Uani 0.664(7) 1 d P A 1
H38A H 0.2306 0.2411 0.5829 0.182 Uiso 0.664(7) 1 calc PR A 1
H38B H 0.1712 0.3417 0.5634 0.182 Uiso 0.664(7) 1 calc PR A 1
H38C H 0.2357 0.2955 0.6453 0.182 Uiso 0.664(7) 1 calc PR A 1
C39 C 0.3142(7) 0.4601(5) 0.5329(4) 0.088(3) Uani 0.664(7) 1 d P A 1
H39A H 0.3266 0.4482 0.5925 0.132 Uiso 0.664(7) 1 calc PR A 1
H39B H 0.2535 0.4947 0.5173 0.132 Uiso 0.664(7) 1 calc PR A 1
H39C H 0.3615 0.4995 0.4937 0.132 Uiso 0.664(7) 1 calc PR A 1
C40 C 0.4022(6) 0.3007(6) 0.5553(5) 0.096(3) Uani 0.664(7) 1 d P A 1
H40A H 0.4075 0.2806 0.6176 0.144 Uiso 0.664(7) 1 calc PR A 1
H40B H 0.4555 0.3364 0.5246 0.144 Uiso 0.664(7) 1 calc PR A 1
H40C H 0.3999 0.2430 0.5433 0.144 Uiso 0.664(7) 1 calc PR A 1
C41 C 0.2947(2) -0.11594(19) 0.22618(19) 0.0490(6) Uani 1 1 d . . .
C42 C 0.3085(3) -0.2280(2) 0.2731(2) 0.0662(9) Uani 1 1 d . . .
C43 C 0.2117(3) -0.2689(3) 0.2826(3) 0.1034(15) Uani 1 1 d . . .
H43A H 0.1703 -0.2438 0.3174 0.155 Uiso 1 1 calc R . .
H43B H 0.2179 -0.3401 0.3111 0.155 Uiso 1 1 calc R . .
H43C H 0.1865 -0.2484 0.2252 0.155 Uiso 1 1 calc R . .
C44 C 0.3730(3) -0.2668(3) 0.2182(3) 0.1054(16) Uani 1 1 d . . .
H44A H 0.3477 -0.2456 0.1607 0.158 Uiso 1 1 calc R . .
H44B H 0.3789 -0.3380 0.2462 0.158 Uiso 1 1 calc R . .
H44C H 0.4338 -0.2415 0.2125 0.158 Uiso 1 1 calc R . .
C45 C 0.3459(5) -0.2578(3) 0.3644(3) 0.146(3) Uani 1 1 d . . .
H45A H 0.4102 -0.2416 0.3593 0.219 Uiso 1 1 calc R . .
H45B H 0.3423 -0.3280 0.3979 0.219 Uiso 1 1 calc R . .
H45C H 0.3089 -0.2227 0.3939 0.219 Uiso 1 1 calc R . .
C38A C 0.2500(10) 0.4289(10) 0.5527(8) 0.074(4) Uani 0.336(7) 1 d P A 2
H38D H 0.1884 0.4045 0.5620 0.112 Uiso 0.336(7) 1 calc PR A 2
H38E H 0.2480 0.4953 0.5075 0.112 Uiso 0.336(7) 1 calc PR A 2
H38F H 0.2702 0.4287 0.6065 0.112 Uiso 0.336(7) 1 calc PR A 2
C39A C 0.4206(8) 0.4257(10) 0.5098(7) 0.079(4) Uani 0.336(7) 1 d P A 2
H39D H 0.4352 0.4292 0.5638 0.118 Uiso 0.336(7) 1 calc PR A 2
H39E H 0.4125 0.4916 0.4642 0.118 Uiso 0.336(7) 1 calc PR A 2
H39F H 0.4711 0.3893 0.4930 0.118 Uiso 0.336(7) 1 calc PR A 2
C40A C 0.3426(11) 0.2632(9) 0.5860(7) 0.073(4) Uani 0.336(7) 1 d P A 2
H40D H 0.3587 0.2621 0.6414 0.110 Uiso 0.336(7) 1 calc PR A 2
H40E H 0.3958 0.2379 0.5614 0.110 Uiso 0.336(7) 1 calc PR A 2
H40F H 0.2909 0.2227 0.5950 0.110 Uiso 0.336(7) 1 calc PR A 2

loop_
_atom_site_aniso_label
_atom_site_aniso_U_11
_atom_site_aniso_U_22
_atom_site_aniso_U_33
_atom_site_aniso_U_23
_atom_site_aniso_U_13
_atom_site_aniso_U_12
V1 0.0443(2) 0.02933(19) 0.02681(18) -0.01128(15) -0.00368(15) -0.00459(16)
V2 0.03191(19) 0.02923(18) 0.02918(18) -0.01225(15) 0.00056(14) -0.00720(14)
V3 0.0399(2) 0.03097(19) 0.02863(18) -0.01350(15) -0.00047(15) -0.00392(15)
V4 0.0484(2) 0.0301(2) 0.0374(2) -0.01575(17) -0.00858(17) -0.00543(17)
V5 0.0321(2) 0.0353(2) 0.0338(2) -0.01151(16) -0.00138(15) -0.00779(15)
O1 0.0370(8) 0.0295(8) 0.0306(8) -0.0117(6) -0.0038(6) -0.0070(6)
O2 0.0328(8) 0.0291(7) 0.0275(7) -0.0112(6) -0.0010(6) -0.0057(6)
O3 0.0679(12) 0.0379(9) 0.0374(9) -0.0171(8) -0.0111(8) -0.0037(8)
O4 0.0643(12) 0.0394(9) 0.0326(8) -0.0182(7) -0.0116(8) 0.0005(8)
O5 0.0672(12) 0.0305(8) 0.0336(9) -0.0119(7) 0.0001(8) -0.0060(8)
O6 0.0534(10) 0.0342(9) 0.0324(8) -0.0127(7) -0.0038(7) 0.0005(7)
O7 0.0428(9) 0.0349(8) 0.0403(9) -0.0165(7) 0.0016(7) -0.0113(7)
O8 0.0360(8) 0.0333(8) 0.0365(8) -0.0125(7) -0.0030(7) -0.0095(7)
O9 0.0409(9) 0.0406(9) 0.0402(9) -0.0202(8) -0.0026(7) 0.0003(7)
O10 0.0518(11) 0.0444(10) 0.0440(10) -0.0246(8) -0.0038(8) -0.0028(8)
O11 0.0509(11) 0.0430(10) 0.0586(12) -0.0228(9) -0.0120(9) -0.0111(8)
O12 0.0455(10) 0.0450(10) 0.0502(11) -0.0153(9) -0.0013(8) -0.0176(8)
O13 0.0416(10) 0.0470(10) 0.0426(10) -0.0159(8) 0.0080(8) -0.0077(8)
O14 0.0434(10) 0.0455(10) 0.0484(10) -0.0214(9) 0.0073(8) -0.0037(8)
O15 0.0365(9) 0.0437(9) 0.0357(9) -0.0061(7) -0.0016(7) -0.0089(7)
O16 0.0362(8) 0.0360(8) 0.0312(8) -0.0088(7) -0.0006(6) -0.0100(7)
O17 0.0677(12) 0.0339(9) 0.0353(9) -0.0174(7) -0.0052(8) 0.0012(8)
O18 0.0672(12) 0.0336(9) 0.0301(8) -0.0142(7) -0.0022(8) 0.0012(8)
O19 0.0801(14) 0.0363(10) 0.0561(12) -0.0250(9) -0.0163(10) -0.0050(9)
O20 0.0657(12) 0.0312(9) 0.0460(10) -0.0139(8) -0.0101(9) -0.0052(8)
Cl1 0.0403(3) 0.0479(3) 0.0427(3) -0.0109(3) -0.0095(2) -0.0013(3)
Cl2 0.0461(3) 0.0430(3) 0.0302(3) -0.0109(2) 0.0050(2) -0.0109(3)
C1 0.0405(12) 0.0380(12) 0.0351(12) -0.0170(10) -0.0079(10) -0.0051(10)
C2 0.0461(14) 0.0440(13) 0.0319(11) -0.0186(10) -0.0012(10) -0.0092(11)
C3 0.0549(17) 0.0540(17) 0.0545(17) -0.0277(14) 0.0079(13) -0.0036(13)
C4 0.0546(16) 0.0513(15) 0.0358(13) -0.0150(12) -0.0053(11) 0.0010(12)
C5 0.078(2) 0.069(2) 0.0457(16) -0.0285(15) -0.0107(14) -0.0247(17)
C6 0.0375(12) 0.0335(11) 0.0324(11) -0.0104(9) -0.0001(9) -0.0061(9)
C7 0.0550(16) 0.0408(14) 0.0376(13) -0.0080(11) -0.0045(11) 0.0045(12)
C8 0.212(6) 0.142(4) 0.0344(18) -0.016(2) -0.017(3) 0.113(4)
C9 0.247(8) 0.042(2) 0.216(7) 0.030(3) -0.154(6) -0.033(3)
C10 0.083(3) 0.127(4) 0.096(3) 0.014(3) 0.008(2) 0.055(3)
C11 0.0396(12) 0.0365(12) 0.0291(11) -0.0127(9) -0.0011(9) -0.0110(10)
C12 0.0417(13) 0.0419(13) 0.0425(13) -0.0137(11) -0.0039(10) -0.0157(11)
C13 0.071(2) 0.100(3) 0.073(2) -0.050(2) 0.0060(17) -0.047(2)
C14 0.0559(17) 0.0544(17) 0.0488(16) -0.0072(13) 0.0014(13) -0.0253(14)
C15 0.0401(15) 0.0555(18) 0.082(2) -0.0101(16) 0.0057(15) -0.0136(13)
C16 0.0478(14) 0.0356(12) 0.0401(13) -0.0180(10) -0.0013(11) -0.0025(10)
C17 0.0538(17) 0.0648(19) 0.0530(17) -0.0311(15) 0.0030(13) 0.0070(14)
C18 0.0444(18) 0.102(3) 0.119(3) -0.046(3) 0.010(2) -0.0061(19)
C19 0.080(3) 0.168(4) 0.060(2) -0.064(3) -0.0107(19) 0.048(3)
C20 0.084(2) 0.083(2) 0.064(2) -0.0421(19) -0.0228(18) 0.040(2)
C21 0.0424(14) 0.0329(12) 0.0542(16) -0.0101(11) -0.0117(12) -0.0101(10)
C22 0.0485(16) 0.0588(18) 0.072(2) -0.0192(16) -0.0131(15) -0.0199(14)
C23 0.071(3) 0.158(5) 0.107(3) -0.056(3) -0.028(2) -0.039(3)
C24 0.130(4) 0.079(3) 0.286(8) 0.070(4) -0.112(5) -0.077(3)
C25 0.051(2) 0.300(9) 0.216(7) -0.197(7) 0.024(3) -0.053(4)
C26 0.0395(13) 0.0490(15) 0.0367(13) -0.0152(11) -0.0017(10) 0.0005(11)
C27 0.0423(15) 0.0654(19) 0.071(2) -0.0311(17) 0.0137(14) -0.0010(14)
C28 0.0447(18) 0.108(3) 0.103(3) -0.039(3) -0.0053(19) 0.0005(19)
C29 0.073(2) 0.119(3) 0.068(2) -0.028(2) 0.032(2) -0.012(2)
C30 0.068(3) 0.107(3) 0.173(5) -0.087(4) 0.040(3) -0.002(2)
C31 0.0407(13) 0.0353(12) 0.0314(11) -0.0120(9) -0.0011(9) -0.0093(10)
C32 0.0461(14) 0.0465(14) 0.0367(13) -0.0019(11) -0.0054(11) -0.0137(12)
C33 0.064(2) 0.0455(16) 0.068(2) 0.0003(15) -0.0107(16) -0.0034(14)
C34 0.064(2) 0.0528(18) 0.067(2) 0.0141(15) -0.0115(16) -0.0228(15)
C35 0.099(3) 0.090(3) 0.0391(16) -0.0197(17) -0.0012(17) -0.019(2)
C36 0.0554(15) 0.0398(13) 0.0330(12) -0.0159(10) -0.0023(11) 0.0010(11)
C37 0.097(3) 0.0560(18) 0.0342(14) -0.0233(13) -0.0125(15) 0.0078(17)
C38 0.147(7) 0.196(9) 0.043(3) -0.060(4) 0.035(4) -0.095(7)
C39 0.150(8) 0.076(4) 0.056(4) -0.041(3) -0.021(4) -0.015(4)
C40 0.120(7) 0.112(7) 0.063(4) -0.043(4) -0.042(4) 0.027(5)
C41 0.0587(17) 0.0333(13) 0.0556(16) -0.0175(12) -0.0117(13) -0.0029(11)
C42 0.088(2) 0.0313(14) 0.076(2) -0.0177(14) -0.0191(19) -0.0005(15)
C43 0.104(3) 0.0412(19) 0.150(4) -0.026(2) 0.020(3) -0.020(2)
C44 0.104(3) 0.051(2) 0.152(4) -0.039(3) 0.018(3) 0.009(2)
C45 0.265(8) 0.045(2) 0.111(4) -0.010(2) -0.098(4) 0.024(3)
C38A 0.101(10) 0.085(9) 0.054(6) -0.049(7) -0.002(6) 0.011(7)
C39A 0.089(8) 0.110(10) 0.056(6) -0.054(7) -0.027(5) 0.009(7)
C40A 0.128(13) 0.061(7) 0.031(5) -0.018(5) -0.027(6) 0.004(7)

loop_
_atom_type_symbol
_atom_type_description
_atom_type_scat_dispersion_real
_atom_type_scat_dispersion_imag
_atom_type_scat_source
C C 0.0033 0.0016 'International Tables Vol C Tables 4.2.6.8 and 6.1.1.4'
H H 0.0000 0.0000 'International Tables Vol C Tables 4.2.6.8 and 6.1.1.4'
O O 0.0106 0.0060 'International Tables Vol C Tables 4.2.6.8 and 6.1.1.4'
V V 0.3005 0.5294 'International Tables Vol C Tables 4.2.6.8 and 6.1.1.4'
Cl Cl 0.1484 0.1585 'International Tables Vol C Tables 4.2.6.8 and 6.1.1.4'

loop_
_geom_angle_atom_site_label_1
_geom_angle_atom_site_label_2
_geom_angle_atom_site_label_3
_geom_angle
_geom_angle_site_symmetry_1
_geom_angle_site_symmetry_3
_geom_angle_publ_flag
O5 V1 O4 99.39(7) . . ?
O5 V1 O2 94.44(7) . . ?
O4 V1 O2 165.85(7) . . ?
O5 V1 O1 164.10(7) . . ?
O4 V1 O1 96.32(7) . . ?
O2 V1 O1 70.02(6) . . ?
O5 V1 Cl2 90.42(6) . . ?
O4 V1 Cl2 91.53(6) . . ?
O2 V1 Cl2 91.31(5) . . ?
O1 V1 Cl2 86.70(5) . . ?
O5 V1 Cl1 91.38(6) . . ?
O4 V1 Cl1 89.83(6) . . ?
O2 V1 Cl1 86.87(5) . . ?
O1 V1 Cl1 91.11(5) . . ?
Cl2 V1 Cl1 177.54(3) . . ?
O5 V1 V5 124.07(6) . . ?
O4 V1 V5 121.00(6) . . ?
O2 V1 V5 46.84(4) . . ?
O1 V1 V5 47.05(4) . . ?
Cl2 V1 V5 122.24(2) . . ?
Cl1 V1 V5 55.307(19) . . ?
O5 V1 V2 119.69(6) . . ?
O4 V1 V2 126.05(6) . . ?
O2 V1 V2 46.70(4) . . ?
O1 V1 V2 46.91(4) . . ?
Cl2 V1 V2 55.586(18) . . ?
Cl1 V1 V2 121.99(2) . . ?
V5 V1 V2 66.843(14) . . ?
O9 V2 O8 101.48(7) . . ?
O9 V2 O16 85.50(7) . . ?
O8 V2 O16 89.62(6) . . ?
O9 V2 O2 164.45(6) . . ?
O8 V2 O2 93.84(6) . . ?
O16 V2 O2 97.37(6) . . ?
O9 V2 O1 94.46(7) . . ?
O8 V2 O1 162.22(7) . . ?
O16 V2 O1 99.53(6) . . ?
O2 V2 O1 70.00(6) . . ?
O9 V2 Cl2 88.51(5) . . ?
O8 V2 Cl2 87.77(5) . . ?
O16 V2 Cl2 172.86(5) . . ?
O2 V2 Cl2 89.43(4) . . ?
O1 V2 Cl2 84.79(4) . . ?
O9 V2 V1 121.68(5) . . ?
O8 V2 V1 116.58(5) . . ?
O16 V2 V1 133.61(5) . . ?
O2 V2 V1 46.80(4) . . ?
O1 V2 V1 46.79(4) . . ?
Cl2 V2 V1 53.273(18) . . ?
O9 V2 V5 126.20(5) . . ?
O8 V2 V5 128.49(5) . . ?
O16 V2 V5 77.25(5) . . ?
O2 V2 V5 40.99(4) . . ?
O1 V2 V5 41.22(4) . . ?
Cl2 V2 V5 109.52(2) . . ?
V1 V2 V5 56.390(13) . . ?
O2 V3 O6 100.02(6) . . ?
O2 V3 O14 95.26(7) . . ?
O6 V3 O14 85.88(7) . . ?
O2 V3 O7 92.78(6) . . ?
O6 V3 O7 89.52(7) . . ?
O14 V3 O7 171.33(7) . . ?
O2 V3 O18 95.58(6) . . ?
O6 V3 O18 164.09(7) . . ?
O14 V3 O18 89.59(8) . . ?
O7 V3 O18 92.88(7) . . ?
O2 V3 O17 159.24(7) . . ?
O6 V3 O17 100.66(7) . . ?
O14 V3 O17 88.02(8) . . ?
O7 V3 O17 85.60(7) . . ?
O18 V3 O17 63.89(7) . . ?
O2 V3 C36 127.32(8) . . ?
O6 V3 C36 132.63(8) . . ?
O14 V3 C36 88.00(8) . . ?
O7 V3 C36 89.72(8) . . ?
O18 V3 C36 31.77(7) . . ?
O17 V3 C36 32.13(7) . . ?
O1 V4 O3 99.56(7) . . ?
O1 V4 O11 92.64(7) . . ?
O3 V4 O11 88.42(8) . . ?
O1 V4 O10 94.88(7) . . ?
O3 V4 O10 87.62(8) . . ?
O11 V4 O10 172.00(7) . . ?
O1 V4 O19 161.99(7) . . ?
O3 V4 O19 98.43(8) . . ?
O11 V4 O19 87.02(8) . . ?
O10 V4 O19 86.68(8) . . ?
O1 V4 O20 97.96(7) . . ?
O3 V4 O20 162.45(7) . . ?
O11 V4 O20 91.81(8) . . ?
O10 V4 O20 89.88(8) . . ?
O19 V4 O20 64.07(7) . . ?
O1 V4 C41 129.90(8) . . ?
O3 V4 C41 130.53(9) . . ?
O11 V4 C41 89.88(9) . . ?
O10 V4 C41 87.41(9) . . ?
O19 V4 C41 32.13(8) . . ?
O20 V4 C41 31.94(8) . . ?
O12 V5 O13 101.11(8) . . ?
O12 V5 O15 86.30(7) . . ?
O13 V5 O15 87.15(8) . . ?
O12 V5 O2 162.80(7) . . ?
O13 V5 O2 94.96(7) . . ?
O15 V5 O2 100.69(6) . . ?
O12 V5 O1 93.67(7) . . ?
O13 V5 O1 165.09(7) . . ?
O15 V5 O1 95.79(7) . . ?
O2 V5 O1 70.13(6) . . ?
O12 V5 Cl1 88.54(6) . . ?
O13 V5 Cl1 88.77(6) . . ?
O15 V5 Cl1 172.69(5) . . ?
O2 V5 Cl1 85.70(5) . . ?
O1 V5 Cl1 89.69(5) . . ?
O12 V5 V1 117.46(6) . . ?
O13 V5 V1 122.14(5) . . ?
O15 V5 V1 133.57(5) . . ?
O2 V5 V1 47.04(4) . . ?
O1 V5 V1 47.02(4) . . ?
Cl1 V5 V1 53.645(19) . . ?
O12 V5 V2 127.96(6) . . ?
O13 V5 V2 126.31(6) . . ?
O15 V5 V2 77.00(5) . . ?
O2 V5 V2 41.07(4) . . ?
O1 V5 V2 41.31(4) . . ?
Cl1 V5 V2 110.28(2) . . ?
V1 V5 V2 56.767(13) . . ?
V4 O1 V1 124.24(8) . . ?
V4 O1 V5 126.72(8) . . ?
V1 O1 V5 85.93(6) . . ?
V4 O1 V2 124.24(8) . . ?
V1 O1 V2 86.30(6) . . ?
V5 O1 V2 97.47(6) . . ?
V3 O2 V5 126.00(8) . . ?
V3 O2 V2 124.41(7) . . ?
V5 O2 V2 97.95(6) . . ?
V3 O2 V1 124.18(7) . . ?
V5 O2 V1 86.12(6) . . ?
V2 O2 V1 86.51(6) . . ?
C1 O3 V4 134.96(16) . . ?
C1 O4 V1 139.80(16) . . ?
C6 O5 V1 139.11(16) . . ?
C6 O6 V3 132.20(16) . . ?
C11 O7 V3 131.10(15) . . ?
C11 O8 V2 130.43(15) . . ?
C16 O9 V2 132.54(16) . . ?
C16 O10 V4 131.84(17) . . ?
C21 O11 V4 133.45(17) . . ?
C21 O12 V5 133.92(17) . . ?
C26 O13 V5 134.51(17) . . ?
C26 O14 V3 134.70(17) . . ?
C31 O15 V5 130.88(15) . . ?
C31 O16 V2 129.73(15) . . ?
C36 O17 V3 88.88(14) . . ?
C36 O18 V3 89.51(14) . . ?
C41 O19 V4 89.84(15) . . ?
C41 O20 V4 89.03(16) . . ?
V1 Cl1 V5 71.05(2) . . ?
V1 Cl2 V2 71.14(2) . . ?
O3 C1 O4 123.6(2) . . ?
O3 C1 C2 117.9(2) . . ?
O4 C1 C2 118.4(2) . . ?
C1 C2 C4 111.0(2) . . ?
C1 C2 C5 108.7(2) . . ?
C4 C2 C5 110.7(2) . . ?
C1 C2 C3 106.1(2) . . ?
C4 C2 C3 109.9(2) . . ?
C5 C2 C3 110.3(2) . . ?
C2 C3 H3A 109.5 . . ?
C2 C3 H3B 109.5 . . ?
H3A C3 H3B 109.5 . . ?
C2 C3 H3C 109.5 . . ?
H3A C3 H3C 109.5 . . ?
H3B C3 H3C 109.5 . . ?
C2 C4 H4A 109.5 . . ?
C2 C4 H4B 109.5 . . ?
H4A C4 H4B 109.5 . . ?
C2 C4 H4C 109.5 . . ?
H4A C4 H4C 109.5 . . ?
H4B C4 H4C 109.5 . . ?
C2 C5 H5A 109.5 . . ?
C2 C5 H5B 109.5 . . ?
H5A C5 H5B 109.5 . . ?
C2 C5 H5C 109.5 . . ?
H5A C5 H5C 109.5 . . ?
H5B C5 H5C 109.5 . . ?
O6 C6 O5 123.0(2) . . ?
O6 C6 C7 118.7(2) . . ?
O5 C6 C7 118.2(2) . . ?
C10 C7 C9 108.3(4) . . ?
C10 C7 C8 110.0(4) . . ?
C9 C7 C8 110.8(4) . . ?
C10 C7 C6 107.4(2) . . ?
C9 C7 C6 108.9(3) . . ?
C8 C7 C6 111.3(3) . . ?
C7 C8 H8A 109.5 . . ?
C7 C8 H8B 109.5 . . ?
H8A C8 H8B 109.5 . . ?
C7 C8 H8C 109.5 . . ?
H8A C8 H8C 109.5 . . ?
H8B C8 H8C 109.5 . . ?
C7 C9 H9A 109.5 . . ?
C7 C9 H9B 109.5 . . ?
H9A C9 H9B 109.5 . . ?
C7 C9 H9C 109.5 . . ?
H9A C9 H9C 109.5 . . ?
H9B C9 H9C 109.5 . . ?
C7 C10 H10A 109.5 . . ?
C7 C10 H10B 109.5 . . ?
H10A C10 H10B 109.5 . . ?
C7 C10 H10C 109.5 . . ?
H10A C10 H10C 109.5 . . ?
H10B C10 H10C 109.5 . . ?
O7 C11 O8 122.9(2) . . ?
O7 C11 C12 117.8(2) . . ?
O8 C11 C12 119.3(2) . . ?
C15 C12 C11 111.4(2) . . ?
C15 C12 C13 110.3(3) . . ?
C11 C12 C13 107.8(2) . . ?
C15 C12 C14 110.0(2) . . ?
C11 C12 C14 107.4(2) . . ?
C13 C12 C14 109.9(2) . . ?
C12 C13 H13A 109.5 . . ?
C12 C13 H13B 109.5 . . ?
H13A C13 H13B 109.5 . . ?
C12 C13 H13C 109.5 . . ?
H13A C13 H13C 109.5 . . ?
H13B C13 H13C 109.5 . . ?
C12 C14 H14A 109.5 . . ?
C12 C14 H14B 109.5 . . ?
H14A C14 H14B 109.5 . . ?
C12 C14 H14C 109.5 . . ?
H14A C14 H14C 109.5 . . ?
H14B C14 H14C 109.5 . . ?
C12 C15 H15A 109.5 . . ?
C12 C15 H15B 109.5 . . ?
H15A C15 H15B 109.5 . . ?
C12 C15 H15C 109.5 . . ?
H15A C15 H15C 109.5 . . ?
H15B C15 H15C 109.5 . . ?
O10 C16 O9 122.6(2) . . ?
O10 C16 C17 121.2(2) . . ?
O9 C16 C17 116.1(2) . . ?
C19 C17 C18 113.2(3) . . ?
C19 C17 C16 111.0(3) . . ?
C18 C17 C16 109.2(2) . . ?
C19 C17 C20 109.9(3) . . ?
C18 C17 C20 107.2(3) . . ?
C16 C17 C20 106.1(2) . . ?
C17 C18 H18A 109.5 . . ?
C17 C18 H18B 109.5 . . ?
H18A C18 H18B 109.5 . . ?
C17 C18 H18C 109.5 . . ?
H18A C18 H18C 109.5 . . ?
H18B C18 H18C 109.5 . . ?
C17 C19 H19A 109.5 . . ?
C17 C19 H19B 109.5 . . ?
H19A C19 H19B 109.5 . . ?
C17 C19 H19C 109.5 . . ?
H19A C19 H19C 109.5 . . ?
H19B C19 H19C 109.5 . . ?
C17 C20 H20A 109.5 . . ?
C17 C20 H20B 109.5 . . ?
H20A C20 H20B 109.5 . . ?
C17 C20 H20C 109.5 . . ?
H20A C20 H20C 109.5 . . ?
H20B C20 H20C 109.5 . . ?
O11 C21 O12 124.1(2) . . ?
O11 C21 C22 118.5(3) . . ?
O12 C21 C22 117.4(3) . . ?
C24 C22 C23 110.5(4) . . ?
C24 C22 C21 107.1(3) . . ?
C23 C22 C21 109.7(3) . . ?
C24 C22 C25 113.6(5) . . ?
C23 C22 C25 106.4(4) . . ?
C21 C22 C25 109.4(3) . . ?
C22 C23 H23A 109.5 . . ?
C22 C23 H23B 109.5 . . ?
H23A C23 H23B 109.5 . . ?
C22 C23 H23C 109.5 . . ?
H23A C23 H23C 109.5 . . ?
H23B C23 H23C 109.5 . . ?
C22 C24 H24A 109.5 . . ?
C22 C24 H24B 109.5 . . ?
H24A C24 H24B 109.5 . . ?
C22 C24 H24C 109.5 . . ?
H24A C24 H24C 109.5 . . ?
H24B C24 H24C 109.5 . . ?
C22 C25 H25A 109.5 . . ?
C22 C25 H25B 109.5 . . ?
H25A C25 H25B 109.5 . . ?
C22 C25 H25C 109.5 . . ?
H25A C25 H25C 109.5 . . ?
H25B C25 H25C 109.5 . . ?
O14 C26 O13 123.9(2) . . ?
O14 C26 C27 118.9(2) . . ?
O13 C26 C27 117.2(2) . . ?
C29 C27 C30 112.3(3) . . ?
C29 C27 C26 108.1(3) . . ?
C30 C27 C26 110.4(3) . . ?
C29 C27 C28 109.2(3) . . ?
C30 C27 C28 109.5(3) . . ?
C26 C27 C28 107.2(3) . . ?
C27 C28 H28A 109.5 . . ?
C27 C28 H28B 109.5 . . ?
H28A C28 H28B 109.5 . . ?
C27 C28 H28C 109.5 . . ?
H28A C28 H28C 109.5 . . ?
H28B C28 H28C 109.5 . . ?
C27 C29 H29A 109.5 . . ?
C27 C29 H29B 109.5 . . ?
H29A C29 H29B 109.5 . . ?
C27 C29 H29C 109.5 . . ?
H29A C29 H29C 109.5 . . ?
H29B C29 H29C 109.5 . . ?
C27 C30 H30A 109.5 . . ?
C27 C30 H30B 109.5 . . ?
H30A C30 H30B 109.5 . . ?
C27 C30 H30C 109.5 . . ?
H30A C30 H30C 109.5 . . ?
H30B C30 H30C 109.5 . . ?
O16 C31 O15 123.7(2) . . ?
O16 C31 C32 118.5(2) . . ?
O15 C31 C32 117.7(2) . . ?
C35 C32 C31 107.0(2) . . ?
C35 C32 C34 110.4(3) . . ?
C31 C32 C34 110.0(2) . . ?
C35 C32 C33 110.3(3) . . ?
C31 C32 C33 109.2(2) . . ?
C34 C32 C33 110.0(3) . . ?
C32 C33 H33A 109.5 . . ?
C32 C33 H33B 109.5 . . ?
H33A C33 H33B 109.5 . . ?
C32 C33 H33C 109.5 . . ?
H33A C33 H33C 109.5 . . ?
H33B C33 H33C 109.5 . . ?
C32 C34 H34A 109.5 . . ?
C32 C34 H34B 109.5 . . ?
H34A C34 H34B 109.5 . . ?
C32 C34 H34C 109.5 . . ?
H34A C34 H34C 109.5 . . ?
H34B C34 H34C 109.5 . . ?
C32 C35 H35A 109.5 . . ?
C32 C35 H35B 109.5 . . ?
H35A C35 H35B 109.5 . . ?
C32 C35 H35C 109.5 . . ?
H35A C35 H35C 109.5 . . ?
H35B C35 H35C 109.5 . . ?
O18 C36 O17 117.7(2) . . ?
O18 C36 C37 121.0(2) . . ?
O17 C36 C37 121.3(2) . . ?
O18 C36 V3 58.72(12) . . ?
O17 C36 V3 58.99(12) . . ?
C37 C36 V3 178.6(2) . . ?
C40A C37 C38A 121.4(8) . . ?
C40A C37 C39 132.6(5) . . ?
C38A C37 C39 41.5(5) . . ?
C40A C37 C40 41.8(6) . . ?
C38A C37 C40 139.5(6) . . ?
C39 C37 C40 114.7(5) . . ?
C40A C37 C36 113.9(5) . . ?
C38A C37 C36 111.0(5) . . ?
C39 C37 C36 113.1(3) . . ?
C40 C37 C36 109.1(3) . . ?
C40A C37 C38 65.8(7) . . ?
C38A C37 C38 68.5(7) . . ?
C39 C37 C38 108.1(5) . . ?
C40 C37 C38 107.2(6) . . ?
C36 C37 C38 103.8(3) . . ?
C40A C37 C39A 103.2(8) . . ?
C38A C37 C39A 101.0(7) . . ?
C39 C37 C39A 59.8(5) . . ?
C40 C37 C39A 63.7(5) . . ?
C36 C37 C39A 103.3(4) . . ?
C38 C37 C39A 152.9(4) . . ?
C37 C38 H38A 109.5 . . ?
C37 C38 H38B 109.5 . . ?
C37 C38 H38C 109.5 . . ?
C37 C39 H39A 109.5 . . ?
C37 C39 H39B 109.5 . . ?
C37 C39 H39C 109.5 . . ?
C37 C40 H40A 109.5 . . ?
C37 C40 H40B 109.5 . . ?
C37 C40 H40C 109.5 . . ?
O20 C41 O19 117.0(2) . . ?
O20 C41 C42 121.9(3) . . ?
O19 C41 C42 121.0(3) . . ?
O20 C41 V4 59.03(13) . . ?
O19 C41 V4 58.02(13) . . ?
C42 C41 V4 179.0(2) . . ?
C44 C42 C41 109.4(3) . . ?
C44 C42 C45 111.9(4) . . ?
C41 C42 C45 110.2(3) . . ?
C44 C42 C43 109.4(3) . . ?
C41 C42 C43 107.1(3) . . ?
C45 C42 C43 108.8(4) . . ?
C42 C43 H43A 109.5 . . ?
C42 C43 H43B 109.5 . . ?
H43A C43 H43B 109.5 . . ?
C42 C43 H43C 109.5 . . ?
H43A C43 H43C 109.5 . . ?
H43B C43 H43C 109.5 . . ?
C42 C44 H44A 109.5 . . ?
C42 C44 H44B 109.5 . . ?
H44A C44 H44B 109.5 . . ?
C42 C44 H44C 109.5 . . ?
H44A C44 H44C 109.5 . . ?
H44B C44 H44C 109.5 . . ?
C42 C45 H45A 109.5 . . ?
C42 C45 H45B 109.5 . . ?
H45A C45 H45B 109.5 . . ?
C42 C45 H45C 109.5 . . ?
H45A C45 H45C 109.5 . . ?
H45B C45 H45C 109.5 . . ?
C37 C38A H38D 109.5 . . ?
C37 C38A H38E 109.5 . . ?
H38D C38A H38E 109.5 . . ?
C37 C38A H38F 109.5 . . ?
H38D C38A H38F 109.5 . . ?
H38E C38A H38F 109.5 . . ?
C37 C39A H39D 109.5 . . ?
C37 C39A H39E 109.5 . . ?
H39D C39A H39E 109.5 . . ?
C37 C39A H39F 109.5 . . ?
H39D C39A H39F 109.5 . . ?
H39E C39A H39F 109.5 . . ?
C37 C40A H40D 109.5 . . ?
C37 C40A H40E 109.5 . . ?
H40D C40A H40E 109.5 . . ?
C37 C40A H40F 109.5 . . ?
H40D C40A H40F 109.5 . . ?
H40E C40A H40F 109.5 . . ?

loop_
_geom_bond_atom_site_label_1
_geom_bond_atom_site_label_2
_geom_bond_distance
_geom_bond_site_symmetry_2
_geom_bond_publ_flag
V1 O5 1.9158(17) . ?
V1 O4 1.9313(16) . ?
V1 O2 2.0527(14) . ?
V1 O1 2.0527(15) . ?
V1 Cl2 2.3806(7) . ?
V1 Cl1 2.3831(7) . ?
V1 V5 2.7986(5) . ?
V1 V2 2.8108(5) . ?
V2 O9 1.9282(17) . ?
V2 O8 1.9433(15) . ?
V2 O16 1.9867(15) . ?
V2 O2 2.0493(15) . ?
V2 O1 2.0570(15) . ?
V2 Cl2 2.4503(7) . ?
V2 V5 3.0896(5) . ?
V3 O2 1.9488(15) . ?
V3 O6 1.9941(16) . ?
V3 O14 2.0002(18) . ?
V3 O7 2.0105(17) . ?
V3 O18 2.0491(17) . ?
V3 O17 2.0554(16) . ?
V3 C36 2.398(2) . ?
V4 O1 1.9544(15) . ?
V4 O3 1.9908(17) . ?
V4 O11 2.016(2) . ?
V4 O10 2.0244(19) . ?
V4 O19 2.0334(17) . ?
V4 O20 2.0556(18) . ?
V4 C41 2.397(3) . ?
V5 O12 1.9395(17) . ?
V5 O13 1.9416(18) . ?
V5 O15 1.9792(17) . ?
V5 O2 2.0461(14) . ?
V5 O1 2.0535(16) . ?
V5 Cl1 2.4329(7) . ?
O3 C1 1.258(3) . ?
O4 C1 1.262(3) . ?
O5 C6 1.262(3) . ?
O6 C6 1.253(3) . ?
O7 C11 1.248(3) . ?
O8 C11 1.276(3) . ?
O9 C16 1.277(3) . ?
O10 C16 1.243(3) . ?
O11 C21 1.239(3) . ?
O12 C21 1.265(3) . ?
O13 C26 1.268(3) . ?
O14 C26 1.237(3) . ?
O15 C31 1.261(3) . ?
O16 C31 1.252(3) . ?
O17 C36 1.275(3) . ?
O18 C36 1.263(3) . ?
O19 C41 1.275(3) . ?
O20 C41 1.268(3) . ?
C1 C2 1.524(3) . ?
C2 C4 1.525(4) . ?
C2 C5 1.527(3) . ?
C2 C3 1.527(4) . ?
C3 H3A 0.9600 . ?
C3 H3B 0.9600 . ?
C3 H3C 0.9600 . ?
C4 H4A 0.9600 . ?
C4 H4B 0.9600 . ?
C4 H4C 0.9600 . ?
C5 H5A 0.9600 . ?
C5 H5B 0.9600 . ?
C5 H5C 0.9600 . ?
C6 C7 1.511(3) . ?
C7 C10 1.486(5) . ?
C7 C9 1.487(5) . ?
C7 C8 1.504(4) . ?
C8 H8A 0.9600 . ?
C8 H8B 0.9600 . ?
C8 H8C 0.9600 . ?
C9 H9A 0.9600 . ?
C9 H9B 0.9600 . ?
C9 H9C 0.9600 . ?
C10 H10A 0.9600 . ?
C10 H10B 0.9600 . ?
C10 H10C 0.9600 . ?
C11 C12 1.524(3) . ?
C12 C15 1.512(4) . ?
C12 C13 1.529(4) . ?
C12 C14 1.532(4) . ?
C13 H13A 0.9600 . ?
C13 H13B 0.9600 . ?
C13 H13C 0.9600 . ?
C14 H14A 0.9600 . ?
C14 H14B 0.9600 . ?
C14 H14C 0.9600 . ?
C15 H15A 0.9600 . ?
C15 H15B 0.9600 . ?
C15 H15C 0.9600 . ?
C16 C17 1.515(4) . ?
C17 C19 1.509(4) . ?
C17 C18 1.515(5) . ?
C17 C20 1.557(4) . ?
C18 H18A 0.9600 . ?
C18 H18B 0.9600 . ?
C18 H18C 0.9600 . ?
C19 H19A 0.9600 . ?
C19 H19B 0.9600 . ?
C19 H19C 0.9600 . ?
C20 H20A 0.9600 . ?
C20 H20B 0.9600 . ?
C20 H20C 0.9600 . ?
C21 C22 1.529(4) . ?
C22 C24 1.475(5) . ?
C22 C23 1.499(5) . ?
C22 C25 1.531(6) . ?
C23 H23A 0.9600 . ?
C23 H23B 0.9600 . ?
C23 H23C 0.9600 . ?
C24 H24A 0.9600 . ?
C24 H24B 0.9600 . ?
C24 H24C 0.9600 . ?
C25 H25A 0.9600 . ?
C25 H25B 0.9600 . ?
C25 H25C 0.9600 . ?
C26 C27 1.530(4) . ?
C27 C29 1.514(5) . ?
C27 C30 1.520(5) . ?
C27 C28 1.533(5) . ?
C28 H28A 0.9600 . ?
C28 H28B 0.9600 . ?
C28 H28C 0.9600 . ?
C29 H29A 0.9600 . ?
C29 H29B 0.9600 . ?
C29 H29C 0.9600 . ?
C30 H30A 0.9600 . ?
C30 H30B 0.9600 . ?
C30 H30C 0.9600 . ?
C31 C32 1.525(3) . ?
C32 C35 1.504(4) . ?
C32 C34 1.527(4) . ?
C32 C33 1.533(4) . ?
C33 H33A 0.9600 . ?
C33 H33B 0.9600 . ?
C33 H33C 0.9600 . ?
C34 H34A 0.9600 . ?
C34 H34B 0.9600 . ?
C34 H34C 0.9600 . ?
C35 H35A 0.9600 . ?
C35 H35B 0.9600 . ?
C35 H35C 0.9600 . ?
C36 C37 1.510(4) . ?
C37 C40A 1.458(11) . ?
C37 C38A 1.461(11) . ?
C37 C39 1.466(6) . ?
C37 C40 1.468(8) . ?
C37 C38 1.618(7) . ?
C37 C39A 1.767(12) . ?
C38 H38A 0.9600 . ?
C38 H38B 0.9600 . ?
C38 H38C 0.9600 . ?
C39 H39A 0.9600 . ?
C39 H39B 0.9600 . ?
C39 H39C 0.9600 . ?
C40 H40A 0.9600 . ?
C40 H40B 0.9600 . ?
C40 H40C 0.9600 . ?
C41 C42 1.516(4) . ?
C42 C44 1.501(5) . ?
C42 C45 1.517(5) . ?
C42 C43 1.534(5) . ?
C43 H43A 0.9600 . ?
C43 H43B 0.9600 . ?
C43 H43C 0.9600 . ?
C44 H44A 0.9600 . ?
C44 H44B 0.9600 . ?
C44 H44C 0.9600 . ?
C45 H45A 0.9600 . ?
C45 H45B 0.9600 . ?
C45 H45C 0.9600 . ?
C38A H38D 0.9600 . ?
C38A H38E 0.9600 . ?
C38A H38F 0.9600 . ?
C39A H39D 0.9600 . ?
C39A H39E 0.9600 . ?
C39A H39F 0.9600 . ?
C40A H40D 0.9600 . ?
C40A H40E 0.9600 . ?
C40A H40F 0.9600 . ?

loop_
_geom_torsion_atom_site_label_1
_geom_torsion_atom_site_label_2
_geom_torsion_atom_site_label_3
_geom_torsion_atom_site_label_4
_geom_torsion
_geom_torsion_site_symmetry_1
_geom_torsion_site_symmetry_2
_geom_torsion_site_symmetry_3
_geom_torsion_site_symmetry_4
_geom_torsion_publ_flag
O5 V1 V2 O9 -127.74(9) . . . . ?
O4 V1 V2 O9 2.61(10) . . . . ?
O2 V1 V2 O9 166.77(8) . . . . ?
O1 V1 V2 O9 62.96(8) . . . . ?
Cl2 V1 V2 O9 -60.09(6) . . . . ?
Cl1 V1 V2 O9 119.39(7) . . . . ?
V5 V1 V2 O9 115.03(6) . . . . ?
O5 V1 V2 O8 -2.96(9) . . . . ?
O4 V1 V2 O8 127.38(9) . . . . ?
O2 V1 V2 O8 -68.46(8) . . . . ?
O1 V1 V2 O8 -172.26(8) . . . . ?
Cl2 V1 V2 O8 64.68(6) . . . . ?
Cl1 V1 V2 O8 -115.84(6) . . . . ?
V5 V1 V2 O8 -120.20(6) . . . . ?
O5 V1 V2 O16 114.84(9) . . . . ?
O4 V1 V2 O16 -114.82(10) . . . . ?
O2 V1 V2 O16 49.34(9) . . . . ?
O1 V1 V2 O16 -54.46(9) . . . . ?
Cl2 V1 V2 O16 -177.52(7) . . . . ?
Cl1 V1 V2 O16 1.96(7) . . . . ?
V5 V1 V2 O16 -2.40(7) . . . . ?
O5 V1 V2 O2 65.49(8) . . . . ?
O4 V1 V2 O2 -164.16(9) . . . . ?
O1 V1 V2 O2 -103.81(8) . . . . ?
Cl2 V1 V2 O2 133.14(6) . . . . ?
Cl1 V1 V2 O2 -47.38(6) . . . . ?
V5 V1 V2 O2 -51.74(5) . . . . ?
O5 V1 V2 O1 169.30(9) . . . . ?
O4 V1 V2 O1 -60.36(9) . . . . ?
O2 V1 V2 O1 103.81(8) . . . . ?
Cl2 V1 V2 O1 -123.05(6) . . . . ?
Cl1 V1 V2 O1 56.42(6) . . . . ?
V5 V1 V2 O1 52.07(6) . . . . ?
O5 V1 V2 Cl2 -67.65(7) . . . . ?
O4 V1 V2 Cl2 62.70(7) . . . . ?
O2 V1 V2 Cl2 -133.14(6) . . . . ?
O1 V1 V2 Cl2 123.05(6) . . . . ?
Cl1 V1 V2 Cl2 179.48(3) . . . . ?
V5 V1 V2 Cl2 175.12(2) . . . . ?
O5 V1 V2 V5 117.23(7) . . . . ?
O4 V1 V2 V5 -112.42(7) . . . . ?
O2 V1 V2 V5 51.74(5) . . . . ?
O1 V1 V2 V5 -52.07(6) . . . . ?
Cl2 V1 V2 V5 -175.12(2) . . . . ?
Cl1 V1 V2 V5 4.36(2) . . . . ?
O5 V1 V5 O12 129.62(10) . . . . ?
O4 V1 V5 O12 0.11(10) . . . . ?
O2 V1 V5 O12 -170.79(9) . . . . ?
O1 V1 V5 O12 -67.32(9) . . . . ?
Cl2 V1 V5 O12 -114.46(7) . . . . ?
Cl1 V1 V5 O12 65.27(7) . . . . ?
V2 V1 V5 O12 -119.22(7) . . . . ?
O5 V1 V5 O13 3.95(10) . . . . ?
O4 V1 V5 O13 -125.57(9) . . . . ?
O2 V1 V5 O13 63.53(9) . . . . ?
O1 V1 V5 O13 167.01(9) . . . . ?
Cl2 V1 V5 O13 119.86(7) . . . . ?
Cl1 V1 V5 O13 -60.40(7) . . . . ?
V2 V1 V5 O13 115.11(7) . . . . ?
O5 V1 V5 O15 -117.17(10) . . . . ?
O4 V1 V5 O15 113.32(10) . . . . ?
O2 V1 V5 O15 -57.58(9) . . . . ?
O1 V1 V5 O15 45.89(9) . . . . ?
Cl2 V1 V5 O15 -1.25(8) . . . . ?
Cl1 V1 V5 O15 178.48(8) . . . . ?
V2 V1 V5 O15 -6.01(8) . . . . ?
O5 V1 V5 O2 -59.59(9) . . . . ?
O4 V1 V5 O2 170.90(9) . . . . ?
O1 V1 V5 O2 103.48(8) . . . . ?
Cl2 V1 V5 O2 56.33(6) . . . . ?
Cl1 V1 V5 O2 -123.93(6) . . . . ?
V2 V1 V5 O2 51.57(6) . . . . ?
O5 V1 V5 O1 -163.07(9) . . . . ?
O4 V1 V5 O1 67.42(9) . . . . ?
O2 V1 V5 O1 -103.48(8) . . . . ?
Cl2 V1 V5 O1 -47.15(6) . . . . ?
Cl1 V1 V5 O1 132.59(6) . . . . ?
V2 V1 V5 O1 -51.91(6) . . . . ?
O5 V1 V5 Cl1 64.35(7) . . . . ?
O4 V1 V5 Cl1 -65.17(7) . . . . ?
O2 V1 V5 Cl1 123.93(6) . . . . ?
O1 V1 V5 Cl1 -132.59(6) . . . . ?
Cl2 V1 V5 Cl1 -179.74(3) . . . . ?
V2 V1 V5 Cl1 175.50(3) . . . . ?
O5 V1 V5 V2 -111.16(7) . . . . ?
O4 V1 V5 V2 119.33(7) . . . . ?
O2 V1 V5 V2 -51.57(6) . . . . ?
O1 V1 V5 V2 51.91(6) . . . . ?
Cl2 V1 V5 V2 4.76(2) . . . . ?
Cl1 V1 V5 V2 -175.50(3) . . . . ?
O9 V2 V5 O12 -6.32(10) . . . . ?
O8 V2 V5 O12 -160.06(9) . . . . ?
O16 V2 V5 O12 -80.94(9) . . . . ?
O2 V2 V5 O12 161.61(10) . . . . ?
O1 V2 V5 O12 40.12(10) . . . . ?
Cl2 V2 V5 O12 96.70(7) . . . . ?
V1 V2 V5 O12 100.84(7) . . . . ?
O9 V2 V5 O13 144.90(9) . . . . ?
O8 V2 V5 O13 -8.84(9) . . . . ?
O16 V2 V5 O13 70.29(8) . . . . ?
O2 V2 V5 O13 -47.17(9) . . . . ?
O1 V2 V5 O13 -168.66(9) . . . . ?
Cl2 V2 V5 O13 -112.08(7) . . . . ?
V1 V2 V5 O13 -107.93(7) . . . . ?
O9 V2 V5 O15 68.37(8) . . . . ?
O8 V2 V5 O15 -85.37(8) . . . . ?
O16 V2 V5 O15 -6.24(7) . . . . ?
O2 V2 V5 O15 -123.70(8) . . . . ?
O1 V2 V5 O15 114.81(8) . . . . ?
Cl2 V2 V5 O15 171.39(6) . . . . ?
V1 V2 V5 O15 175.53(6) . . . . ?
O9 V2 V5 O2 -167.93(9) . . . . ?
O8 V2 V5 O2 38.33(9) . . . . ?
O16 V2 V5 O2 117.45(8) . . . . ?
O1 V2 V5 O2 -121.49(9) . . . . ?
Cl2 V2 V5 O2 -64.92(6) . . . . ?
V1 V2 V5 O2 -60.77(6) . . . . ?
O9 V2 V5 O1 -46.44(9) . . . . ?
O8 V2 V5 O1 159.82(9) . . . . ?
O16 V2 V5 O1 -121.06(8) . . . . ?
O2 V2 V5 O1 121.49(9) . . . . ?
Cl2 V2 V5 O1 56.58(7) . . . . ?
V1 V2 V5 O1 60.72(6) . . . . ?
O9 V2 V5 Cl1 -111.02(7) . . . . ?
O8 V2 V5 Cl1 95.24(7) . . . . ?
O16 V2 V5 Cl1 174.36(5) . . . . ?
O2 V2 V5 Cl1 56.91(6) . . . . ?
O1 V2 V5 Cl1 -64.58(7) . . . . ?
Cl2 V2 V5 Cl1 -8.01(3) . . . . ?
V1 V2 V5 Cl1 -3.86(2) . . . . ?
O9 V2 V5 V1 -107.16(6) . . . . ?
O8 V2 V5 V1 99.09(6) . . . . ?
O16 V2 V5 V1 178.22(5) . . . . ?
O2 V2 V5 V1 60.77(6) . . . . ?
O1 V2 V5 V1 -60.72(6) . . . . ?
Cl2 V2 V5 V1 -4.15(2) . . . . ?
O3 V4 O1 V1 0.83(11) . . . . ?
O11 V4 O1 V1 -88.01(10) . . . . ?
O10 V4 O1 V1 89.23(10) . . . . ?
O19 V4 O1 V1 -176.5(2) . . . . ?
O20 V4 O1 V1 179.79(9) . . . . ?
C41 V4 O1 V1 179.94(10) . . . . ?
O3 V4 O1 V5 114.45(10) . . . . ?
O11 V4 O1 V5 25.60(10) . . . . ?
O10 V4 O1 V5 -157.15(10) . . . . ?
O19 V4 O1 V5 -62.9(3) . . . . ?
O20 V4 O1 V5 -66.59(11) . . . . ?
C41 V4 O1 V5 -66.45(14) . . . . ?
O3 V4 O1 V2 -110.82(10) . . . . ?
O11 V4 O1 V2 160.34(9) . . . . ?
O10 V4 O1 V2 -22.42(10) . . . . ?
O19 V4 O1 V2 71.9(3) . . . . ?
O20 V4 O1 V2 68.15(10) . . . . ?
C41 V4 O1 V2 68.29(14) . . . . ?
O5 V1 O1 V4 -165.7(2) . . . . ?
O4 V1 O1 V4 5.37(11) . . . . ?
O2 V1 O1 V4 -178.41(11) . . . . ?
Cl2 V1 O1 V4 -85.81(9) . . . . ?
Cl1 V1 O1 V4 95.32(9) . . . . ?
V5 V1 O1 V4 132.59(11) . . . . ?
V2 V1 O1 V4 -129.65(12) . . . . ?
O5 V1 O1 V5 61.7(3) . . . . ?
O4 V1 O1 V5 -127.22(7) . . . . ?
O2 V1 O1 V5 49.01(5) . . . . ?
Cl2 V1 O1 V5 141.60(4) . . . . ?
Cl1 V1 O1 V5 -37.26(4) . . . . ?
V2 V1 O1 V5 97.77(6) . . . . ?
O5 V1 O1 V2 -36.1(3) . . . . ?
O4 V1 O1 V2 135.01(7) . . . . ?
O2 V1 O1 V2 -48.76(6) . . . . ?
Cl2 V1 O1 V2 43.84(4) . . . . ?
Cl1 V1 O1 V2 -135.03(4) . . . . ?
V5 V1 O1 V2 -97.77(6) . . . . ?
O12 V5 O1 V4 -5.71(11) . . . . ?
O13 V5 O1 V4 -178.3(2) . . . . ?
O15 V5 O1 V4 80.94(10) . . . . ?
O2 V5 O1 V4 -179.76(11) . . . . ?
Cl1 V5 O1 V4 -94.23(9) . . . . ?
V1 V5 O1 V4 -130.59(11) . . . . ?
V2 V5 O1 V4 143.68(13) . . . . ?
O12 V5 O1 V1 124.88(7) . . . . ?
O13 V5 O1 V1 -47.7(3) . . . . ?
O15 V5 O1 V1 -148.47(6) . . . . ?
O2 V5 O1 V1 -49.17(5) . . . . ?
Cl1 V5 O1 V1 36.37(4) . . . . ?
V2 V5 O1 V1 -85.73(6) . . . . ?
O12 V5 O1 V2 -149.39(7) . . . . ?
O13 V5 O1 V2 38.0(3) . . . . ?
O15 V5 O1 V2 -62.75(7) . . . . ?
O2 V5 O1 V2 36.56(6) . . . . ?
Cl1 V5 O1 V2 122.09(5) . . . . ?
V1 V5 O1 V2 85.73(6) . . . . ?
O9 V2 O1 V4 -0.87(10) . . . . ?
O8 V2 O1 V4 152.87(18) . . . . ?
O16 V2 O1 V4 -87.04(10) . . . . ?
O2 V2 O1 V4 178.52(10) . . . . ?
Cl2 V2 O1 V4 87.23(8) . . . . ?
V1 V2 O1 V4 129.65(11) . . . . ?
V5 V2 O1 V4 -144.95(12) . . . . ?
O9 V2 O1 V1 -130.51(7) . . . . ?
O8 V2 O1 V1 23.2(2) . . . . ?
O16 V2 O1 V1 143.31(6) . . . . ?
O2 V2 O1 V1 48.88(5) . . . . ?
Cl2 V2 O1 V1 -42.42(4) . . . . ?
V5 V2 O1 V1 85.40(6) . . . . ?
O9 V2 O1 V5 144.09(7) . . . . ?
O8 V2 O1 V5 -62.2(2) . . . . ?
O16 V2 O1 V5 57.91(7) . . . . ?
O2 V2 O1 V5 -36.52(6) . . . . ?
Cl2 V2 O1 V5 -127.82(5) . . . . ?
V1 V2 O1 V5 -85.40(6) . . . . ?
O6 V3 O2 V5 -103.83(10) . . . . ?
O14 V3 O2 V5 -17.10(10) . . . . ?
O7 V3 O2 V5 166.16(9) . . . . ?
O18 V3 O2 V5 73.00(10) . . . . ?
O17 V3 O2 V5 81.2(2) . . . . ?
C36 V3 O2 V5 74.39(13) . . . . ?
O6 V3 O2 V2 121.36(9) . . . . ?
O14 V3 O2 V2 -151.92(9) . . . . ?
O7 V3 O2 V2 31.35(9) . . . . ?
O18 V3 O2 V2 -61.82(10) . . . . ?
O17 V3 O2 V2 -53.6(2) . . . . ?
C36 V3 O2 V2 -60.42(13) . . . . ?
O6 V3 O2 V1 9.27(10) . . . . ?
O14 V3 O2 V1 96.00(10) . . . . ?
O7 V3 O2 V1 -80.73(9) . . . . ?
O18 V3 O2 V1 -173.90(9) . . . . ?
O17 V3 O2 V1 -165.67(17) . . . . ?
C36 V3 O2 V1 -172.50(10) . . . . ?
O12 V5 O2 V3 159.0(2) . . . . ?
O13 V5 O2 V3 -0.16(10) . . . . ?
O15 V5 O2 V3 -88.19(10) . . . . ?
O1 V5 O2 V3 179.46(11) . . . . ?
Cl1 V5 O2 V3 88.23(9) . . . . ?
V1 V5 O2 V3 130.30(11) . . . . ?
V2 V5 O2 V3 -143.78(12) . . . . ?
O12 V5 O2 V2 -57.2(3) . . . . ?
O13 V5 O2 V2 143.62(7) . . . . ?
O15 V5 O2 V2 55.59(7) . . . . ?
O1 V5 O2 V2 -36.76(6) . . . . ?
Cl1 V5 O2 V2 -127.99(5) . . . . ?
V1 V5 O2 V2 -85.92(6) . . . . ?
O12 V5 O2 V1 28.7(3) . . . . ?
O13 V5 O2 V1 -130.46(7) . . . . ?
O15 V5 O2 V1 141.51(6) . . . . ?
O1 V5 O2 V1 49.16(6) . . . . ?
Cl1 V5 O2 V1 -42.07(4) . . . . ?
V2 V5 O2 V1 85.92(6) . . . . ?
O9 V2 O2 V3 -176.4(2) . . . . ?
O8 V2 O2 V3 -6.30(9) . . . . ?
O16 V2 O2 V3 83.81(9) . . . . ?
O1 V2 O2 V3 -178.69(10) . . . . ?
Cl2 V2 O2 V3 -94.03(8) . . . . ?
V1 V2 O2 V3 -129.83(11) . . . . ?
V5 V2 O2 V3 144.58(12) . . . . ?
O9 V2 O2 V5 39.0(3) . . . . ?
O8 V2 O2 V5 -150.89(6) . . . . ?
O16 V2 O2 V5 -60.78(7) . . . . ?
O1 V2 O2 V5 36.73(6) . . . . ?
Cl2 V2 O2 V5 121.38(5) . . . . ?
V1 V2 O2 V5 85.59(6) . . . . ?
O9 V2 O2 V1 -46.6(3) . . . . ?
O8 V2 O2 V1 123.52(6) . . . . ?
O16 V2 O2 V1 -146.37(6) . . . . ?
O1 V2 O2 V1 -48.86(5) . . . . ?
Cl2 V2 O2 V1 35.79(4) . . . . ?
V5 V2 O2 V1 -85.59(6) . . . . ?
O5 V1 O2 V3 2.47(10) . . . . ?
O4 V1 O2 V3 -165.5(3) . . . . ?
O1 V1 O2 V3 179.01(11) . . . . ?
Cl2 V1 O2 V3 92.99(8) . . . . ?
Cl1 V1 O2 V3 -88.67(8) . . . . ?
V5 V1 O2 V3 -131.77(11) . . . . ?
V2 V1 O2 V3 130.01(11) . . . . ?
O5 V1 O2 V5 134.23(7) . . . . ?
O4 V1 O2 V5 -33.7(3) . . . . ?
O1 V1 O2 V5 -49.23(6) . . . . ?
Cl2 V1 O2 V5 -135.24(4) . . . . ?
Cl1 V1 O2 V5 43.09(4) . . . . ?
V2 V1 O2 V5 -98.22(6) . . . . ?
O5 V1 O2 V2 -127.55(7) . . . . ?
O4 V1 O2 V2 64.5(3) . . . . ?
O1 V1 O2 V2 48.99(6) . . . . ?
Cl2 V1 O2 V2 -37.02(4) . . . . ?
Cl1 V1 O2 V2 141.31(4) . . . . ?
V5 V1 O2 V2 98.22(6) . . . . ?
O1 V4 O3 C1 -6.6(3) . . . . ?
O11 V4 O3 C1 85.8(2) . . . . ?
O10 V4 O3 C1 -101.1(2) . . . . ?
O19 V4 O3 C1 172.6(2) . . . . ?
O20 V4 O3 C1 176.8(2) . . . . ?
C41 V4 O3 C1 174.3(2) . . . . ?
O5 V1 O4 C1 161.9(3) . . . . ?
O2 V1 O4 C1 -30.3(5) . . . . ?
O1 V1 O4 C1 -15.6(3) . . . . ?
Cl2 V1 O4 C1 71.2(3) . . . . ?
Cl1 V1 O4 C1 -106.7(3) . . . . ?
V5 V1 O4 C1 -58.5(3) . . . . ?
V2 V1 O4 C1 24.1(3) . . . . ?
O4 V1 O5 C6 146.5(3) . . . . ?
O2 V1 O5 C6 -30.5(3) . . . . ?
O1 V1 O5 C6 -42.5(4) . . . . ?
Cl2 V1 O5 C6 -121.9(3) . . . . ?
Cl1 V1 O5 C6 56.4(3) . . . . ?
V5 V1 O5 C6 8.6(3) . . . . ?
V2 V1 O5 C6 -72.1(3) . . . . ?
O2 V3 O6 C6 -11.5(2) . . . . ?
O14 V3 O6 C6 -106.1(2) . . . . ?
O7 V3 O6 C6 81.3(2) . . . . ?
O18 V3 O6 C6 -179.8(3) . . . . ?
O17 V3 O6 C6 166.7(2) . . . . ?
C36 V3 O6 C6 170.5(2) . . . . ?
O2 V3 O7 C11 -43.3(2) . . . . ?
O6 V3 O7 C11 -143.3(2) . . . . ?
O14 V3 O7 C11 158.8(4) . . . . ?
O18 V3 O7 C11 52.4(2) . . . . ?
O17 V3 O7 C11 116.0(2) . . . . ?
C36 V3 O7 C11 84.1(2) . . . . ?
O9 V2 O8 C11 136.7(2) . . . . ?
O16 V2 O8 C11 -138.0(2) . . . . ?
O2 V2 O8 C11 -40.6(2) . . . . ?
O1 V2 O8 C11 -16.6(3) . . . . ?
Cl2 V2 O8 C11 48.65(19) . . . . ?
V1 V2 O8 C11 2.2(2) . . . . ?
V5 V2 O8 C11 -64.7(2) . . . . ?
O8 V2 O9 C16 -130.4(2) . . . . ?
O16 V2 O9 C16 140.9(2) . . . . ?
O2 V2 O9 C16 39.5(4) . . . . ?
O1 V2 O9 C16 41.7(2) . . . . ?
Cl2 V2 O9 C16 -43.0(2) . . . . ?
V1 V2 O9 C16 1.0(2) . . . . ?
V5 V2 O9 C16 70.3(2) . . . . ?
O1 V4 O10 C16 37.9(2) . . . . ?
O3 V4 O10 C16 137.3(2) . . . . ?
O11 V4 O10 C16 -162.3(5) . . . . ?
O19 V4 O10 C16 -124.2(2) . . . . ?
O20 V4 O10 C16 -60.1(2) . . . . ?
C41 V4 O10 C16 -92.0(2) . . . . ?
O1 V4 O11 C21 -36.8(2) . . . . ?
O3 V4 O11 C21 -136.3(2) . . . . ?
O10 V4 O11 C21 163.3(5) . . . . ?
O19 V4 O11 C21 125.2(2) . . . . ?
O20 V4 O11 C21 61.3(2) . . . . ?
C41 V4 O11 C21 93.2(2) . . . . ?
O13 V5 O12 C21 145.9(2) . . . . ?
O15 V5 O12 C21 -127.7(3) . . . . ?
O2 V5 O12 C21 -12.9(4) . . . . ?
O1 V5 O12 C21 -32.1(3) . . . . ?
Cl1 V5 O12 C21 57.5(2) . . . . ?
V1 V5 O12 C21 10.4(3) . . . . ?
V2 V5 O12 C21 -57.4(3) . . . . ?
O12 V5 O13 C26 -143.1(2) . . . . ?
O15 V5 O13 C26 131.2(2) . . . . ?
O2 V5 O13 C26 30.7(2) . . . . ?
O1 V5 O13 C26 29.3(4) . . . . ?
Cl1 V5 O13 C26 -54.9(2) . . . . ?
V1 V5 O13 C26 -10.4(3) . . . . ?
V2 V5 O13 C26 59.6(3) . . . . ?
O2 V3 O14 C26 29.0(2) . . . . ?
O6 V3 O14 C26 128.7(2) . . . . ?
O7 V3 O14 C26 -173.2(4) . . . . ?
O18 V3 O14 C26 -66.6(2) . . . . ?
O17 V3 O14 C26 -130.5(2) . . . . ?
C36 V3 O14 C26 -98.3(2) . . . . ?
O12 V5 O15 C31 134.4(2) . . . . ?
O13 V5 O15 C31 -124.3(2) . . . . ?
O2 V5 O15 C31 -29.7(2) . . . . ?
O1 V5 O15 C31 41.1(2) . . . . ?
Cl1 V5 O15 C31 180(45) . . . . ?
V1 V5 O15 C31 9.2(3) . . . . ?
V2 V5 O15 C31 4.1(2) . . . . ?
O9 V2 O16 C31 -116.3(2) . . . . ?
O8 V2 O16 C31 142.2(2) . . . . ?
O2 V2 O16 C31 48.3(2) . . . . ?
O1 V2 O16 C31 -22.5(2) . . . . ?
Cl2 V2 O16 C31 -149.3(3) . . . . ?
V1 V2 O16 C31 14.5(2) . . . . ?
V5 V2 O16 C31 12.41(19) . . . . ?
O2 V3 O17 C36 -10.3(3) . . . . ?
O6 V3 O17 C36 174.82(15) . . . . ?
O14 V3 O17 C36 89.39(16) . . . . ?
O7 V3 O17 C36 -96.50(16) . . . . ?
O18 V3 O17 C36 -1.12(15) . . . . ?
O2 V3 O18 C36 177.89(16) . . . . ?
O6 V3 O18 C36 -13.6(4) . . . . ?
O14 V3 O18 C36 -86.87(16) . . . . ?
O7 V3 O18 C36 84.81(16) . . . . ?
O17 V3 O18 C36 1.13(15) . . . . ?
O1 V4 O19 C41 -5.2(4) . . . . ?
O3 V4 O19 C41 177.52(17) . . . . ?
O11 V4 O19 C41 -94.53(18) . . . . ?
O10 V4 O19 C41 90.42(17) . . . . ?
O20 V4 O19 C41 -1.06(16) . . . . ?
O1 V4 O20 C41 179.79(17) . . . . ?
O3 V4 O20 C41 -3.6(4) . . . . ?
O11 V4 O20 C41 86.88(17) . . . . ?
O10 V4 O20 C41 -85.30(17) . . . . ?
O19 V4 O20 C41 1.07(17) . . . . ?
O5 V1 Cl1 V5 -131.68(5) . . . . ?
O4 V1 Cl1 V5 128.93(5) . . . . ?
O2 V1 Cl1 V5 -37.31(4) . . . . ?
O1 V1 Cl1 V5 32.61(4) . . . . ?
Cl2 V1 Cl1 V5 5.2(7) . . . . ?
V2 V1 Cl1 V5 -4.87(3) . . . . ?
O12 V5 Cl1 V1 -126.27(6) . . . . ?
O13 V5 Cl1 V1 132.58(5) . . . . ?
O15 V5 Cl1 V1 -171.3(5) . . . . ?
O2 V5 Cl1 V1 37.51(4) . . . . ?
O1 V5 Cl1 V1 -32.59(4) . . . . ?
V2 V5 Cl1 V1 4.01(2) . . . . ?
O5 V1 Cl2 V2 126.53(5) . . . . ?
O4 V1 Cl2 V2 -134.06(5) . . . . ?
O2 V1 Cl2 V2 32.08(4) . . . . ?
O1 V1 Cl2 V2 -37.81(4) . . . . ?
Cl1 V1 Cl2 V2 -10.4(7) . . . . ?
V5 V1 Cl2 V2 -5.30(3) . . . . ?
O9 V2 Cl2 V1 132.45(5) . . . . ?
O8 V2 Cl2 V1 -126.00(5) . . . . ?
O16 V2 Cl2 V1 165.4(4) . . . . ?
O2 V2 Cl2 V1 -32.14(4) . . . . ?
O1 V2 Cl2 V1 37.83(5) . . . . ?
V5 V2 Cl2 V1 4.31(2) . . . . ?
V4 O3 C1 O4 1.2(4) . . . . ?
V4 O3 C1 C2 178.48(17) . . . . ?
V1 O4 C1 O3 13.8(4) . . . . ?
V1 O4 C1 C2 -163.43(19) . . . . ?
O3 C1 C2 C4 168.0(2) . . . . ?
O4 C1 C2 C4 -14.6(3) . . . . ?
O3 C1 C2 C5 46.0(3) . . . . ?
O4 C1 C2 C5 -136.6(3) . . . . ?
O3 C1 C2 C3 -72.7(3) . . . . ?
O4 C1 C2 C3 104.8(3) . . . . ?
V3 O6 C6 O5 -6.7(4) . . . . ?
V3 O6 C6 C7 173.05(17) . . . . ?
V1 O5 C6 O6 35.8(4) . . . . ?
V1 O5 C6 C7 -144.0(2) . . . . ?
O6 C6 C7 C10 -66.9(4) . . . . ?
O5 C6 C7 C10 112.9(3) . . . . ?
O6 C6 C7 C9 50.2(5) . . . . ?
O5 C6 C7 C9 -130.0(4) . . . . ?
O6 C6 C7 C8 172.6(3) . . . . ?
O5 C6 C7 C8 -7.6(4) . . . . ?
V3 O7 C11 O8 11.5(3) . . . . ?
V3 O7 C11 C12 -167.95(15) . . . . ?
V2 O8 C11 O7 43.2(3) . . . . ?
V2 O8 C11 C12 -137.28(18) . . . . ?
O7 C11 C12 C15 -178.3(2) . . . . ?
O8 C11 C12 C15 2.2(3) . . . . ?
O7 C11 C12 C13 60.6(3) . . . . ?
O8 C11 C12 C13 -118.9(3) . . . . ?
O7 C11 C12 C14 -57.8(3) . . . . ?
O8 C11 C12 C14 122.7(2) . . . . ?
V4 O10 C16 O9 -12.1(4) . . . . ?
V4 O10 C16 C17 164.90(19) . . . . ?
V2 O9 C16 O10 -40.0(4) . . . . ?
V2 O9 C16 C17 142.8(2) . . . . ?
O10 C16 C17 C19 12.6(4) . . . . ?
O9 C16 C17 C19 -170.2(3) . . . . ?
O10 C16 C17 C18 138.0(3) . . . . ?
O9 C16 C17 C18 -44.8(4) . . . . ?
O10 C16 C17 C20 -106.8(3) . . . . ?
O9 C16 C17 C20 70.4(3) . . . . ?
V4 O11 C21 O12 13.0(4) . . . . ?
V4 O11 C21 C22 -164.96(19) . . . . ?
V5 O12 C21 O11 33.0(4) . . . . ?
V5 O12 C21 C22 -149.0(2) . . . . ?
O11 C21 C22 C24 86.3(5) . . . . ?
O12 C21 C22 C24 -91.8(5) . . . . ?
O11 C21 C22 C23 -33.7(4) . . . . ?
O12 C21 C22 C23 148.2(3) . . . . ?
O11 C21 C22 C25 -150.1(4) . . . . ?
O12 C21 C22 C25 31.8(4) . . . . ?
V3 O14 C26 O13 -9.8(4) . . . . ?
V3 O14 C26 C27 170.16(19) . . . . ?
V5 O13 C26 O14 -29.8(4) . . . . ?
V5 O13 C26 C27 150.2(2) . . . . ?
O14 C26 C27 C29 -126.4(3) . . . . ?
O13 C26 C27 C29 53.6(4) . . . . ?
O14 C26 C27 C30 -3.2(4) . . . . ?
O13 C26 C27 C30 176.8(3) . . . . ?
O14 C26 C27 C28 116.0(3) . . . . ?
O13 C26 C27 C28 -64.0(3) . . . . ?
V2 O16 C31 O15 -14.3(4) . . . . ?
V2 O16 C31 C32 166.75(17) . . . . ?
V5 O15 C31 O16 3.2(4) . . . . ?
V5 O15 C31 C32 -177.82(17) . . . . ?
O16 C31 C32 C35 80.9(3) . . . . ?
O15 C31 C32 C35 -98.1(3) . . . . ?
O16 C31 C32 C34 -159.2(3) . . . . ?
O15 C31 C32 C34 21.8(4) . . . . ?
O16 C31 C32 C33 -38.4(3) . . . . ?
O15 C31 C32 C33 142.6(2) . . . . ?
V3 O18 C36 O17 -1.8(2) . . . . ?
V3 O18 C36 C37 178.4(3) . . . . ?
V3 O17 C36 O18 1.8(2) . . . . ?
V3 O17 C36 C37 -178.4(3) . . . . ?
O2 V3 C36 O18 -2.6(2) . . . . ?
O6 V3 C36 O18 174.98(14) . . . . ?
O14 V3 C36 O18 92.44(16) . . . . ?
O7 V3 C36 O18 -95.93(16) . . . . ?
O17 V3 C36 O18 -178.1(3) . . . . ?
O2 V3 C36 O17 175.45(13) . . . . ?
O6 V3 C36 O17 -6.9(2) . . . . ?
O14 V3 C36 O17 -89.46(15) . . . . ?
O7 V3 C36 O17 82.16(15) . . . . ?
O18 V3 C36 O17 178.1(3) . . . . ?
O2 V3 C36 C37 -82(9) . . . . ?
O6 V3 C36 C37 96(9) . . . . ?
O14 V3 C36 C37 13(9) . . . . ?
O7 V3 C36 C37 -175(100) . . . . ?
O18 V3 C36 C37 -79(9) . . . . ?
O17 V3 C36 C37 102(9) . . . . ?
O18 C36 C37 C40A 5.2(8) . . . . ?
O17 C36 C37 C40A -174.5(8) . . . . ?
V3 C36 C37 C40A 84(9) . . . . ?
O18 C36 C37 C38A -136.1(7) . . . . ?
O17 C36 C37 C38A 44.2(8) . . . . ?
V3 C36 C37 C38A -57(9) . . . . ?
O18 C36 C37 C39 179.0(5) . . . . ?
O17 C36 C37 C39 -0.7(6) . . . . ?
V3 C36 C37 C39 -102(9) . . . . ?
O18 C36 C37 C40 50.0(6) . . . . ?
O17 C36 C37 C40 -129.7(5) . . . . ?
V3 C36 C37 C40 129(8) . . . . ?
O18 C36 C37 C38 -64.1(5) . . . . ?
O17 C36 C37 C38 116.2(5) . . . . ?
V3 C36 C37 C38 15(9) . . . . ?
O18 C36 C37 C39A 116.4(5) . . . . ?
O17 C36 C37 C39A -63.3(5) . . . . ?
V3 C36 C37 C39A -165(8) . . . . ?
V4 O20 C41 O19 -1.7(3) . . . . ?
V4 O20 C41 C42 -179.7(3) . . . . ?
V4 O19 C41 O20 1.7(3) . . . . ?
V4 O19 C41 C42 179.7(3) . . . . ?
O1 V4 C41 O20 -0.3(2) . . . . ?
O3 V4 C41 O20 178.58(14) . . . . ?
O11 V4 C41 O20 -93.61(17) . . . . ?
O10 V4 C41 O20 93.93(16) . . . . ?
O19 V4 C41 O20 -178.2(3) . . . . ?
O1 V4 C41 O19 177.93(14) . . . . ?
O3 V4 C41 O19 -3.2(2) . . . . ?
O11 V4 C41 O19 84.58(17) . . . . ?
O10 V4 C41 O19 -87.88(17) . . . . ?
O20 V4 C41 O19 178.2(3) . . . . ?
O1 V4 C41 C42 164(16) . . . . ?
O3 V4 C41 C42 -17(16) . . . . ?
O11 V4 C41 C42 71(16) . . . . ?
O10 V4 C41 C42 -102(16) . . . . ?
O19 V4 C41 C42 -14(16) . . . . ?
O20 V4 C41 C42 164(16) . . . . ?
O20 C41 C42 C44 -139.1(3) . . . . ?
O19 C41 C42 C44 43.0(4) . . . . ?
V4 C41 C42 C44 57(16) . . . . ?
O20 C41 C42 C45 -15.7(5) . . . . ?
O19 C41 C42 C45 166.4(4) . . . . ?
V4 C41 C42 C45 -180(100) . . . . ?
O20 C41 C42 C43 102.5(4) . . . . ?
O19 C41 C42 C43 -75.4(4) . . . . ?
V4 C41 C42 C43 -62(16) . . . . ?
